data_4020603
loop_
_publ_author_name
'Liwen He'
'G. S. C. Srikanth'
'Steven L. Castle'

_publ_section_title
;
 Synthesis of \b-Substituted \a-Amino Acids via Lewis Acid
 Promoted Enantioselective Radical Conjugate Additions
;
_journal_name_full 'Journal of Organic Chemistry'
_journal_page_first 8140
_journal_page_last 8147
_journal_paper_doi 10.1021/jo051334f
_journal_volume 70
_journal_year 2005
_chemical_formula_sum 'C10 H9 N O4'
_chemical_formula_weight 207.18
_space_group_IT_number 2
_symmetry_cell_setting triclinic
_symmetry_space_group_name_Hall '-P 1'
_symmetry_space_group_name_H-M 'P -1'
_cell_angle_alpha 68.051(11)
_cell_angle_beta 67.541(10)
_cell_angle_gamma 70.203(11)
_cell_formula_units_Z 4
_cell_length_a 10.0106(14)
_cell_length_b 10.4397(16)
_cell_length_c 11.6615(15)
_cell_measurement_temperature 296(2)
_cell_volume 1017.0(2)
_diffrn_ambient_temperature 296(2)
_exptl_crystal_density_diffrn 1.353
_cod_depositor_comments
;
The following automatic conversions were performed:
'_symmetry_cell_setting' value 'Triclinic' changed to 'triclinic'
according to '/home/saulius/struct/CIF-dictionaries/cif_core.dic'
dictionary named 'cif_core.dic' version 2.4.1 from 2010-06-29.

Automatic conversion script
Id: cif_fix_enum 1527 2010-12-29 10:47:43Z saulius 
;
_cod_database_code 4020603

loop_
_symmetry_equiv_pos_as_xyz
'x, y, z'
'-x, -y, -z'

loop_
_atom_site_label
_atom_site_type_symbol
_atom_site_fract_x
_atom_site_fract_y
_atom_site_fract_z
_atom_site_U_iso_or_equiv
_atom_site_adp_type
_atom_site_occupancy
_atom_site_symmetry_multiplicity
_atom_site_calc_flag
_atom_site_refinement_flags
_atom_site_disorder_assembly
_atom_site_disorder_group
C1 C 0.7733(2) -0.0228(2) 0.28058(19) 0.0515(5) Uani 1 1 d . . .
C2 C 0.6754(2) 0.0802(2) 0.32959(19) 0.0531(5) Uani 1 1 d . . .
H2 H 0.6216 0.1478 0.2748 0.064 Uiso 1 1 calc R . .
C3 C 0.6373(2) 0.1062(2) 0.45383(19) 0.0515(5) Uani 1 1 d . . .
C4 C 0.5650(3) 0.2428(2) 0.4632(2) 0.0676(6) Uani 1 1 d . . .
H4 H 0.5436 0.3132 0.3909 0.081 Uiso 1 1 calc R . .
C5 C 0.5246(3) 0.2760(3) 0.5764(3) 0.0806(7) Uani 1 1 d . . .
H5 H 0.4773 0.3686 0.5801 0.097 Uiso 1 1 calc R . .
C6 C 0.5535(3) 0.1736(3) 0.6847(2) 0.0775(7) Uani 1 1 d . . .
H6 H 0.5266 0.1964 0.7616 0.093 Uiso 1 1 calc R . .
C7 C 0.6225(3) 0.0373(3) 0.6784(2) 0.0786(7) Uani 1 1 d . . .
H7 H 0.6416 -0.0326 0.7518 0.094 Uiso 1 1 calc R . .
C8 C 0.6634(3) 0.0030(2) 0.5656(2) 0.0675(6) Uani 1 1 d . . .
H8 H 0.7093 -0.0901 0.5633 0.081 Uiso 1 1 calc R . .
C9 C 0.8047(2) -0.0382(2) 0.1517(2) 0.0566(5) Uani 1 1 d . . .
C10 C 0.7444(3) 0.0671(3) -0.0450(2) 0.0806(7) Uani 1 1 d . . .
H10A H 0.8455 0.0698 -0.0953 0.121 Uiso 1 1 calc R . .
H10B H 0.6790 0.1485 -0.0842 0.121 Uiso 1 1 calc R . .
H10C H 0.7236 -0.0177 -0.0416 0.121 Uiso 1 1 calc R . .
C11 C 0.2691(2) 0.46393(19) 1.05367(18) 0.0503(5) Uani 1 1 d . . .
C12 C 0.1718(2) 0.56723(19) 0.99844(18) 0.0505(5) Uani 1 1 d . . .
H12 H 0.1172 0.6348 1.0431 0.061 Uiso 1 1 calc R . .
C13 C 0.1354(2) 0.59362(19) 0.88060(18) 0.0492(5) Uani 1 1 d . . .
C14 C 0.0523(2) 0.7277(2) 0.8339(2) 0.0564(5) Uani 1 1 d . . .
H14 H 0.0227 0.7951 0.8783 0.068 Uiso 1 1 calc R . .
C15 C 0.0135(3) 0.7621(2) 0.7232(2) 0.0680(6) Uani 1 1 d . . .
H15 H -0.0406 0.8528 0.6926 0.082 Uiso 1 1 calc R . .
C16 C 0.0541(3) 0.6636(3) 0.6582(2) 0.0707(6) Uani 1 1 d . . .
H16 H 0.0289 0.6876 0.5826 0.085 Uiso 1 1 calc R . .
C17 C 0.1320(3) 0.5291(3) 0.7043(2) 0.0738(7) Uani 1 1 d . . .
H17 H 0.1572 0.4616 0.6609 0.089 Uiso 1 1 calc R . .
C18 C 0.1732(3) 0.4934(2) 0.8141(2) 0.0649(6) Uani 1 1 d . . .
H18 H 0.2264 0.4021 0.8443 0.078 Uiso 1 1 calc R . .
C19 C 0.2933(2) 0.4455(2) 1.1762(2) 0.0547(5) Uani 1 1 d . . .
C20 C 0.2271(3) 0.5472(3) 1.3446(2) 0.0749(7) Uani 1 1 d . . .
H20A H 0.1941 0.4668 1.4111 0.112 Uiso 1 1 calc R . .
H20B H 0.1677 0.6325 1.3683 0.112 Uiso 1 1 calc R . .
H20C H 0.3292 0.5387 1.3344 0.112 Uiso 1 1 calc R . .
N1 N 0.8723(2) -0.13690(18) 0.35164(17) 0.0600(5) Uani 1 1 d . . .
N11 N 0.3697(2) 0.35179(19) 0.99263(18) 0.0592(5) Uani 1 1 d . . .
O1 O 0.9840(2) -0.11110(19) 0.34668(19) 0.0874(6) Uani 1 1 d . . .
O2 O 0.8378(2) -0.24944(17) 0.41009(19) 0.0921(6) Uani 1 1 d . . .
O3 O 0.89559(19) -0.13352(17) 0.11331(16) 0.0816(5) Uani 1 1 d . . .
O4 O 0.72216(17) 0.06827(16) 0.08444(14) 0.0693(4) Uani 1 1 d . . .
O11 O 0.3391(2) 0.23771(17) 1.03160(18) 0.0855(5) Uani 1 1 d . . .
O12 O 0.4789(2) 0.3803(2) 0.9055(2) 0.0995(7) Uani 1 1 d . . .
O13 O 0.3768(2) 0.34395(17) 1.22439(16) 0.0790(5) Uani 1 1 d . . .
O14 O 0.21251(16) 0.55269(15) 1.22500(13) 0.0594(4) Uani 1 1 d . . .

loop_
_atom_site_aniso_label
_atom_site_aniso_U_11
_atom_site_aniso_U_22
_atom_site_aniso_U_33
_atom_site_aniso_U_23
_atom_site_aniso_U_13
_atom_site_aniso_U_12
C1 0.0544(11) 0.0444(10) 0.0546(11) -0.0106(8) -0.0234(9) -0.0053(9)
C2 0.0526(11) 0.0509(11) 0.0553(11) -0.0144(9) -0.0222(9) -0.0044(9)
C3 0.0468(10) 0.0545(11) 0.0555(11) -0.0204(9) -0.0191(9) -0.0042(9)
C4 0.0721(14) 0.0622(13) 0.0660(13) -0.0282(11) -0.0281(11) 0.0081(11)
C5 0.0907(18) 0.0715(15) 0.0853(17) -0.0421(14) -0.0331(14) 0.0055(13)
C6 0.0785(16) 0.101(2) 0.0658(15) -0.0443(14) -0.0238(12) -0.0098(14)
C7 0.0867(17) 0.0900(18) 0.0549(13) -0.0222(12) -0.0282(12) -0.0043(14)
C8 0.0779(15) 0.0612(13) 0.0573(12) -0.0190(10) -0.0238(11) -0.0014(11)
C9 0.0595(12) 0.0501(11) 0.0597(12) -0.0184(9) -0.0232(10) -0.0019(10)
C10 0.0916(18) 0.0878(17) 0.0631(14) -0.0308(13) -0.0401(13) 0.0094(14)
C11 0.0495(10) 0.0460(10) 0.0540(11) -0.0158(8) -0.0158(9) -0.0067(8)
C12 0.0553(11) 0.0446(10) 0.0513(11) -0.0161(8) -0.0182(9) -0.0050(9)
C13 0.0501(10) 0.0475(10) 0.0493(11) -0.0151(8) -0.0153(8) -0.0078(8)
C14 0.0606(12) 0.0503(11) 0.0608(12) -0.0161(9) -0.0246(10) -0.0072(9)
C15 0.0743(14) 0.0623(13) 0.0655(14) -0.0085(11) -0.0345(11) -0.0078(11)
C16 0.0761(15) 0.0886(17) 0.0543(12) -0.0195(12) -0.0289(11) -0.0166(13)
C17 0.0833(16) 0.0830(16) 0.0681(14) -0.0398(13) -0.0292(12) -0.0056(13)
C18 0.0758(14) 0.0576(12) 0.0681(13) -0.0285(10) -0.0321(11) 0.0015(11)
C19 0.0558(11) 0.0481(11) 0.0583(12) -0.0109(9) -0.0234(9) -0.0064(9)
C20 0.0972(18) 0.0751(15) 0.0568(13) -0.0237(11) -0.0347(12) -0.0053(13)
N1 0.0708(12) 0.0475(10) 0.0568(10) -0.0163(8) -0.0249(9) 0.0015(9)
N11 0.0580(11) 0.0553(11) 0.0658(11) -0.0224(8) -0.0241(9) -0.0019(8)
O1 0.0726(11) 0.0829(12) 0.1101(14) -0.0197(10) -0.0501(10) -0.0031(9)
O2 0.1205(16) 0.0487(10) 0.0963(13) -0.0014(9) -0.0428(11) -0.0148(10)
O3 0.0946(12) 0.0698(10) 0.0768(11) -0.0397(9) -0.0384(9) 0.0222(9)
O4 0.0733(10) 0.0715(10) 0.0577(9) -0.0256(7) -0.0312(7) 0.0121(8)
O11 0.1050(14) 0.0503(10) 0.0989(13) -0.0258(9) -0.0293(10) -0.0104(9)
O12 0.0669(11) 0.1047(14) 0.1158(15) -0.0584(12) 0.0107(11) -0.0185(10)
O13 0.0990(12) 0.0596(9) 0.0821(11) -0.0203(8) -0.0554(10) 0.0107(9)
O14 0.0649(9) 0.0608(8) 0.0535(8) -0.0225(6) -0.0254(7) 0.0009(7)

loop_
_geom_bond_atom_site_label_1
_geom_bond_atom_site_label_2
_geom_bond_distance
_geom_bond_site_symmetry_2
_geom_bond_publ_flag
C1 C2 1.326(3) . ?
C1 C9 1.473(3) . ?
C1 N1 1.476(3) . ?
C2 C3 1.456(3) . ?
C3 C4 1.388(3) . ?
C3 C8 1.396(3) . ?
C4 C5 1.366(3) . ?
C5 C6 1.371(4) . ?
C6 C7 1.371(4) . ?
C7 C8 1.366(3) . ?
C9 O3 1.195(2) . ?
C9 O4 1.325(2) . ?
C10 O4 1.443(3) . ?
C11 C12 1.332(3) . ?
C11 C19 1.472(3) . ?
C11 N11 1.472(3) . ?
C12 C13 1.459(3) . ?
C13 C14 1.391(3) . ?
C13 C18 1.397(3) . ?
C14 C15 1.374(3) . ?
C15 C16 1.365(3) . ?
C16 C17 1.372(3) . ?
C17 C18 1.375(3) . ?
C19 O13 1.205(2) . ?
C19 O14 1.319(2) . ?
C20 O14 1.435(3) . ?
N1 O2 1.208(2) . ?
N1 O1 1.212(2) . ?
N11 O11 1.206(2) . ?
N11 O12 1.209(2) . ?

loop_
_cod_related_entry_id
_cod_related_entry_database
_cod_related_entry_code
1 ChemSpider 1649455
